data_7157052
loop_
_publ_author_name
'Zhang, Chen'
'Shang, Xinye'
'Cheng, Yuyu'
'Li, Fushuai'
'Zhao, Hanhui'
'Li, Pengfei'
'Li, Wenjun'

_publ_section_title
;
 Enantioselective construction of 3-substituted 3-amino-2-oxindoles
 containing an N,N-ketal skeleton via organocatalyzed aza-addition of
 isatin imines.
;
_journal_issue 36
_journal_name_full 'Organic &amp; biomolecular chemistry'
_journal_page_first 8374
_journal_page_last 8378
_journal_paper_doi 10.1039/c9ob01870k
_journal_volume 17
_journal_year 2019
_chemical_formula_moiety 'C26 H26 Cl N3 O3'
_chemical_formula_sum 'C26 H26 Cl N3 O3'
_chemical_formula_weight 463.95
_space_group_crystal_system monoclinic
_space_group_IT_number 14
_space_group_name_Hall '-P 2ybc'
_space_group_name_H-M_alt 'P 1 21/c 1'
_symmetry_space_group_name_Hall '-P 2ybc'
_symmetry_space_group_name_H-M 'P 1 21/c 1'
_atom_sites_solution_hydrogens mixed
_atom_sites_solution_primary dual
_audit_creation_date 2019-05-24
_audit_creation_method
;
Olex2 1.2
(compiled 2018.05.29 svn.r3508 for OlexSys, GUI svn.r5506)
;
_audit_update_record
;
2019-05-29 deposited with the CCDC.    2019-08-28 downloaded from the CCDC.
;
_cell_angle_alpha 90
_cell_angle_beta 102.1790(10)
_cell_angle_gamma 90
_cell_formula_units_Z 4
_cell_length_a 11.1047(6)
_cell_length_b 9.5460(5)
_cell_length_c 22.3027(13)
_cell_measurement_reflns_used 9905
_cell_measurement_temperature 100
_cell_measurement_theta_max 68.56
_cell_measurement_theta_min 4.07
_cell_volume 2311.0(2)
_computing_cell_refinement 'SAINT V8.38A (?, 2016)'
_computing_data_reduction 'SAINT V8.38A (?, 2016)'
_computing_molecular_graphics 'Olex2 (Dolomanov et al., 2009)'
_computing_publication_material 'Olex2 (Dolomanov et al., 2009)'
_computing_structure_refinement 'ShelXL (Sheldrick, 2015)'
_computing_structure_solution 'ShelXT (Sheldrick, 2015)'
_diffrn_ambient_temperature 100.0
_diffrn_detector 'Bruker PHOTO 100 area detector'
_diffrn_detector_area_resol_mean 7.9
_diffrn_detector_type 'CCD area detector'
_diffrn_measured_fraction_theta_full 0.996
_diffrn_measured_fraction_theta_max 0.995
_diffrn_measurement_device 'three-circle diffractometer'
_diffrn_measurement_device_type 'Bruker PHOTO 100 area detector'
_diffrn_measurement_method '\w and \f scans'
_diffrn_radiation_monochromator 'mirror optics'
_diffrn_radiation_probe x-ray
_diffrn_radiation_type CuK\a
_diffrn_radiation_wavelength 1.54178
_diffrn_reflns_av_R_equivalents 0.0300
_diffrn_reflns_av_unetI/netI 0.0199
_diffrn_reflns_Laue_measured_fraction_full 0.996
_diffrn_reflns_Laue_measured_fraction_max 0.995
_diffrn_reflns_limit_h_max 13
_diffrn_reflns_limit_h_min -13
_diffrn_reflns_limit_k_max 11
_diffrn_reflns_limit_k_min -11
_diffrn_reflns_limit_l_max 26
_diffrn_reflns_limit_l_min -26
_diffrn_reflns_number 25207
_diffrn_reflns_point_group_measured_fraction_full 0.996
_diffrn_reflns_point_group_measured_fraction_max 0.995
_diffrn_reflns_theta_full 67.679
_diffrn_reflns_theta_max 68.559
_diffrn_reflns_theta_min 4.072
_diffrn_source 'microfocus sealed X-ray tube'
_diffrn_source_type 'Incoatec I\ms'
_diffrn_standards_number 0
_exptl_absorpt_coefficient_mu 1.735
_exptl_absorpt_correction_T_max 0.7531
_exptl_absorpt_correction_T_min 0.6935
_exptl_absorpt_correction_type multi-scan
_exptl_absorpt_process_details
'SADABS-2016/2 (Bruker,2016/2) was used for absorption correction. wR2(int) was 0.0592 before and 0.0439 after correction. The Ratio of minimum to maximum transmission is 0.9209. The \l/2 correction factor is Not present.'
_exptl_crystal_colour colourless
_exptl_crystal_colour_primary colourless
_exptl_crystal_density_diffrn 1.333
_exptl_crystal_description block
_exptl_crystal_F_000 976
_exptl_crystal_size_max 0.4
_exptl_crystal_size_mid 0.38
_exptl_crystal_size_min 0.29
_refine_diff_density_max 0.502
_refine_diff_density_min -0.507
_refine_diff_density_rms 0.041
_refine_ls_extinction_coef 0.0088(4)
_refine_ls_extinction_expression Fc^*^=kFc[1+0.001xFc^2^\l^3^/sin(2\q)]^-1/4^
_refine_ls_extinction_method 'SHELXL-2018/3 (Sheldrick 2018)'
_refine_ls_goodness_of_fit_ref 1.051
_refine_ls_hydrogen_treatment constr
_refine_ls_matrix_type full
_refine_ls_number_parameters 302
_refine_ls_number_reflns 4249
_refine_ls_number_restraints 0
_refine_ls_restrained_S_all 1.051
_refine_ls_R_factor_all 0.0332
_refine_ls_R_factor_gt 0.0322
_refine_ls_shift/su_max 0.001
_refine_ls_shift/su_mean 0.000
_refine_ls_structure_factor_coef Fsqd
_refine_ls_weighting_details 'w=1/[\s^2^(Fo^2^)+(0.0328P)^2^+1.3855P] where P=(Fo^2^+2Fc^2^)/3'
_refine_ls_weighting_scheme calc
_refine_ls_wR_factor_gt 0.0782
_refine_ls_wR_factor_ref 0.0789
_reflns_Friedel_coverage 0.000
_reflns_number_gt 4120
_reflns_number_total 4249
_reflns_threshold_expression 'I > 2\s(I)'
_cod_data_source_file c9ob01870k2.cif
_cod_data_source_block cxy0769_0m
_cod_depositor_comments 'Adding full bibliography for 7157049--7157053.cif.'
_cod_database_code 7157052
_shelx_shelxl_version_number 2018/3
_shelx_space_group_comment
;
The symmetry employed for this shelxl refinement is uniquely defined
by the following loop, which should always be used as a source of
symmetry information in preference to the above space-group names.
They are only intended as comments.
;
_olex2_refinement_description
;
1. Fixed Uiso
 At 1.2 times of:
  All C(H) groups, All C(H,H) groups, All N(H) groups
 At 1.5 times of:
  All C(H,H,H) groups
2.a Riding coordinates:
 N2(H2)
2.b Secondary CH2 refined with riding coordinates:
 C5(H5A,H5B)
2.c Aromatic/amide H refined with riding coordinates:
 N3(H3), C1(H1), C2(H2A), C3(H3A), C9(H9), C10(H10), C11(H11), C17(H17),
 C19(H19), C20(H20), C22(H22), C23(H23), C24(H24), C25(H25)
2.d Idealised Me refined as rotating group:
 C12(H12A,H12B,H12C), C14(H14A,H14B,H14C), C26(H26A,H26B,H26C)
;
_olex2_submission_special_instructions 'No special instructions were received'

loop_
_space_group_symop_operation_xyz
'x, y, z'
'-x, y+1/2, -z+1/2'
'-x, -y, -z'
'x, -y-1/2, z-1/2'

loop_
_atom_site_label
_atom_site_type_symbol
_atom_site_fract_x
_atom_site_fract_y
_atom_site_fract_z
_atom_site_U_iso_or_equiv
_atom_site_adp_type
_atom_site_occupancy
_atom_site_site_symmetry_order
_atom_site_calc_flag
_atom_site_refinement_flags_posn
Cl1 Cl 0.29660(3) 0.84487(4) 0.40585(2) 0.02334(11) Uani 1 1 d .
O1 O 0.96073(7) 0.59195(9) 0.62259(4) 0.0135(2) Uani 1 1 d .
O2 O 0.75487(8) 0.57721(10) 0.57994(4) 0.0177(2) Uani 1 1 d .
O3 O 0.83223(8) 0.36183(9) 0.46773(4) 0.0160(2) Uani 1 1 d .
N1 N 0.64018(9) 0.46353(11) 0.43957(5) 0.0125(2) Uani 1 1 d .
N2 N 0.86432(9) 0.64326(11) 0.41280(5) 0.0129(2) Uani 1 1 d .
H2 H 0.930165 0.591121 0.414092 0.015 Uiso 1 1 d R
N3 N 0.89474(9) 0.64209(11) 0.52393(5) 0.0125(2) Uani 1 1 d .
H3 H 0.966975 0.681124 0.525071 0.015 Uiso 1 1 calc R
C1 C 0.49570(14) 0.17830(16) 0.24277(6) 0.0253(3) Uani 1 1 d .
H1 H 0.480393 0.140476 0.202477 0.030 Uiso 1 1 calc R
C2 C 0.59043(13) 0.27377(15) 0.26111(6) 0.0229(3) Uani 1 1 d .
H2A H 0.639476 0.302318 0.233170 0.028 Uiso 1 1 calc R
C3 C 0.61378(12) 0.32785(14) 0.32041(6) 0.0185(3) Uani 1 1 d .
H3A H 0.679000 0.392930 0.332817 0.022 Uiso 1 1 calc R
C4 C 0.54229(11) 0.28723(13) 0.36156(6) 0.0138(3) Uani 1 1 d .
C5 C 0.56823(11) 0.33503(13) 0.42779(6) 0.0142(3) Uani 1 1 d .
H5A H 0.488745 0.349424 0.440321 0.017 Uiso 1 1 calc R
H5B H 0.612874 0.259485 0.453755 0.017 Uiso 1 1 calc R
C6 C 0.76495(11) 0.46435(13) 0.45901(5) 0.0125(3) Uani 1 1 d .
C7 C 0.80842(11) 0.61900(13) 0.46563(5) 0.0119(3) Uani 1 1 d .
C8 C 0.88608(11) 0.78764(13) 0.39939(5) 0.0132(3) Uani 1 1 d .
C9 C 0.79385(12) 0.85819(14) 0.35859(6) 0.0162(3) Uani 1 1 d .
H9 H 0.723157 0.808692 0.337694 0.019 Uiso 1 1 calc R
C10 C 0.80475(13) 1.00049(15) 0.34833(6) 0.0202(3) Uani 1 1 d .
H10 H 0.740521 1.048831 0.321362 0.024 Uiso 1 1 calc R
C11 C 0.90951(14) 1.07219(14) 0.37747(6) 0.0230(3) Uani 1 1 d .
H11 H 0.916339 1.170082 0.371274 0.028 Uiso 1 1 calc R
C12 C 1.07984(12) 0.56877(14) 0.72205(6) 0.0191(3) Uani 1 1 d .
H12A H 1.125391 0.493695 0.706666 0.029 Uiso 1 1 calc GR
H12B H 1.082079 0.553615 0.765730 0.029 Uiso 1 1 calc GR
H12C H 1.117784 0.659249 0.716541 0.029 Uiso 1 1 calc GR
C13 C 0.94666(12) 0.56840(13) 0.68664(5) 0.0153(3) Uani 1 1 d .
C14 C 0.87465(13) 0.68924(15) 0.70607(6) 0.0210(3) Uani 1 1 d .
H14A H 0.909867 0.778150 0.696035 0.031 Uiso 1 1 calc GR
H14B H 0.879219 0.684346 0.750385 0.031 Uiso 1 1 calc GR
H14C H 0.788361 0.683234 0.684334 0.031 Uiso 1 1 calc GR
C15 C 0.86057(11) 0.60164(13) 0.57653(6) 0.0127(2) Uani 1 1 d .
C16 C 0.59205(11) 0.60055(13) 0.43835(5) 0.0121(2) Uani 1 1 d .
C17 C 0.47012(11) 0.64145(13) 0.42201(6) 0.0145(3) Uani 1 1 d .
H17 H 0.405338 0.576185 0.408889 0.017 Uiso 1 1 calc R
C18 C 0.44826(11) 0.78493(14) 0.42603(6) 0.0156(3) Uani 1 1 d .
C19 C 0.54036(12) 0.88183(14) 0.44635(6) 0.0157(3) Uani 1 1 d .
H19 H 0.520820 0.978208 0.449030 0.019 Uiso 1 1 calc R
C20 C 0.66247(12) 0.83644(13) 0.46290(6) 0.0142(3) Uani 1 1 d .
H20 H 0.727021 0.901096 0.477519 0.017 Uiso 1 1 calc R
C21 C 0.68754(11) 0.69616(13) 0.45762(5) 0.0118(2) Uani 1 1 d .
C22 C 0.42346(13) 0.13830(15) 0.28346(7) 0.0252(3) Uani 1 1 d .
H22 H 0.358055 0.073542 0.270847 0.030 Uiso 1 1 calc R
C23 C 0.44619(12) 0.19238(14) 0.34254(6) 0.0191(3) Uani 1 1 d .
H23 H 0.396115 0.164729 0.370154 0.023 Uiso 1 1 calc R
C24 C 1.00413(13) 1.00046(15) 0.41563(7) 0.0235(3) Uani 1 1 d .
H24 H 1.077460 1.048706 0.434027 0.028 Uiso 1 1 calc R
C25 C 0.99272(12) 0.85842(14) 0.42726(6) 0.0179(3) Uani 1 1 d .
H25 H 1.057294 0.810127 0.454027 0.022 Uiso 1 1 calc R
C26 C 0.88722(13) 0.42700(14) 0.69229(6) 0.0207(3) Uani 1 1 d .
H26A H 0.801264 0.429046 0.669851 0.031 Uiso 1 1 calc GR
H26B H 0.890105 0.406675 0.735641 0.031 Uiso 1 1 calc GR
H26C H 0.931958 0.354085 0.675021 0.031 Uiso 1 1 calc GR

loop_
_atom_site_aniso_label
_atom_site_aniso_U_11
_atom_site_aniso_U_22
_atom_site_aniso_U_33
_atom_site_aniso_U_23
_atom_site_aniso_U_13
_atom_site_aniso_U_12
Cl1 0.01288(17) 0.02484(19) 0.0314(2) 0.00012(13) 0.00264(13) 0.00579(12)
O1 0.0123(4) 0.0173(4) 0.0107(4) 0.0008(3) 0.0018(3) -0.0002(3)
O2 0.0128(4) 0.0233(5) 0.0169(4) 0.0029(4) 0.0030(3) -0.0026(4)
O3 0.0152(4) 0.0123(4) 0.0202(5) 0.0019(3) 0.0031(3) 0.0013(3)
N1 0.0129(5) 0.0107(5) 0.0138(5) -0.0008(4) 0.0022(4) -0.0014(4)
N2 0.0137(5) 0.0116(5) 0.0145(5) 0.0010(4) 0.0058(4) 0.0016(4)
N3 0.0097(5) 0.0146(5) 0.0125(5) 0.0002(4) 0.0009(4) -0.0035(4)
C1 0.0302(7) 0.0259(7) 0.0169(7) -0.0069(6) -0.0014(6) 0.0065(6)
C2 0.0286(7) 0.0236(7) 0.0173(7) 0.0010(5) 0.0066(5) 0.0042(6)
C3 0.0204(6) 0.0159(6) 0.0192(6) 0.0000(5) 0.0040(5) -0.0015(5)
C4 0.0141(6) 0.0107(6) 0.0155(6) 0.0002(5) 0.0004(5) 0.0025(5)
C5 0.0151(6) 0.0120(6) 0.0154(6) 0.0006(5) 0.0032(5) -0.0039(5)
C6 0.0139(6) 0.0135(6) 0.0105(5) 0.0004(5) 0.0035(4) -0.0007(5)
C7 0.0120(6) 0.0121(6) 0.0115(6) -0.0001(4) 0.0019(4) -0.0007(5)
C8 0.0156(6) 0.0136(6) 0.0123(6) 0.0002(5) 0.0068(5) 0.0004(5)
C9 0.0161(6) 0.0188(6) 0.0141(6) 0.0013(5) 0.0038(5) -0.0005(5)
C10 0.0238(7) 0.0200(7) 0.0177(6) 0.0059(5) 0.0067(5) 0.0054(5)
C11 0.0335(8) 0.0136(6) 0.0241(7) 0.0032(5) 0.0110(6) -0.0014(6)
C12 0.0186(6) 0.0224(7) 0.0147(6) 0.0010(5) -0.0002(5) -0.0002(5)
C13 0.0178(6) 0.0184(6) 0.0095(6) 0.0010(5) 0.0028(5) -0.0003(5)
C14 0.0233(7) 0.0228(7) 0.0173(6) -0.0020(5) 0.0055(5) 0.0027(6)
C15 0.0132(6) 0.0103(6) 0.0140(6) -0.0006(4) 0.0015(4) 0.0004(5)
C16 0.0151(6) 0.0130(6) 0.0090(5) 0.0006(4) 0.0040(4) -0.0001(5)
C17 0.0130(6) 0.0178(6) 0.0128(6) 0.0000(5) 0.0028(5) -0.0018(5)
C18 0.0124(6) 0.0212(7) 0.0135(6) 0.0023(5) 0.0035(5) 0.0039(5)
C19 0.0189(6) 0.0144(6) 0.0150(6) 0.0001(5) 0.0060(5) 0.0027(5)
C20 0.0159(6) 0.0141(6) 0.0131(6) -0.0006(5) 0.0043(5) -0.0013(5)
C21 0.0121(6) 0.0147(6) 0.0088(5) 0.0008(4) 0.0026(4) -0.0001(5)
C22 0.0217(7) 0.0236(7) 0.0269(8) -0.0086(6) -0.0026(6) -0.0017(6)
C23 0.0173(6) 0.0175(6) 0.0218(7) -0.0016(5) 0.0025(5) -0.0010(5)
C24 0.0244(7) 0.0206(7) 0.0249(7) -0.0004(6) 0.0042(6) -0.0094(6)
C25 0.0155(6) 0.0198(7) 0.0183(6) 0.0022(5) 0.0031(5) -0.0010(5)
C26 0.0244(7) 0.0203(7) 0.0170(6) 0.0034(5) 0.0035(5) -0.0038(5)

loop_
_atom_type_symbol
_atom_type_description
_atom_type_scat_dispersion_real
_atom_type_scat_dispersion_imag
_atom_type_scat_source
C C 0.0181 0.0091 'International Tables Vol C Tables 4.2.6.8 and 6.1.1.4'
H H 0.0000 0.0000 'International Tables Vol C Tables 4.2.6.8 and 6.1.1.4'
Cl Cl 0.3639 0.7018 'International Tables Vol C Tables 4.2.6.8 and 6.1.1.4'
N N 0.0311 0.0180 'International Tables Vol C Tables 4.2.6.8 and 6.1.1.4'
O O 0.0492 0.0322 'International Tables Vol C Tables 4.2.6.8 and 6.1.1.4'

loop_
_geom_angle_atom_site_label_1
_geom_angle_atom_site_label_2
_geom_angle_atom_site_label_3
_geom_angle
C15 O1 C13 120.35(9)
C6 N1 C5 123.00(10)
C6 N1 C16 110.89(10)
C16 N1 C5 125.86(10)
C7 N2 H2 112.0
C8 N2 H2 111.9
C8 N2 C7 115.92(9)
C7 N3 H3 120.9
C15 N3 H3 120.9
C15 N3 C7 118.30(10)
C2 C1 H1 120.1
C22 C1 H1 120.1
C22 C1 C2 119.73(13)
C1 C2 H2A 119.9
C1 C2 C3 120.10(13)
C3 C2 H2A 119.9
C2 C3 H3A 119.8
C4 C3 C2 120.41(13)
C4 C3 H3A 119.8
C3 C4 C5 122.86(11)
C3 C4 C23 119.16(12)
C23 C4 C5 117.88(11)
N1 C5 C4 114.44(10)
N1 C5 H5A 108.7
N1 C5 H5B 108.7
C4 C5 H5A 108.7
C4 C5 H5B 108.7
H5A C5 H5B 107.6
O3 C6 N1 126.37(11)
O3 C6 C7 125.44(11)
N1 C6 C7 108.14(10)
N2 C7 C6 104.52(9)
N2 C7 C21 110.23(10)
N3 C7 N2 112.54(10)
N3 C7 C6 111.18(10)
N3 C7 C21 115.62(10)
C21 C7 C6 101.67(9)
C9 C8 N2 117.77(11)
C25 C8 N2 122.41(11)
C25 C8 C9 119.78(12)
C8 C9 H9 119.9
C10 C9 C8 120.27(12)
C10 C9 H9 119.9
C9 C10 H10 120.0
C9 C10 C11 119.97(13)
C11 C10 H10 120.0
C10 C11 H11 120.1
C24 C11 C10 119.74(13)
C24 C11 H11 120.1
H12A C12 H12B 109.5
H12A C12 H12C 109.5
H12B C12 H12C 109.5
C13 C12 H12A 109.5
C13 C12 H12B 109.5
C13 C12 H12C 109.5
O1 C13 C12 102.15(9)
O1 C13 C14 109.14(10)
O1 C13 C26 110.46(10)
C14 C13 C12 111.27(11)
C14 C13 C26 112.78(11)
C26 C13 C12 110.52(11)
C13 C14 H14A 109.5
C13 C14 H14B 109.5
C13 C14 H14C 109.5
H14A C14 H14B 109.5
H14A C14 H14C 109.5
H14B C14 H14C 109.5
O1 C15 N3 109.90(10)
O2 C15 O1 126.28(11)
O2 C15 N3 123.81(11)
C17 C16 N1 127.80(11)
C17 C16 C21 122.32(12)
C21 C16 N1 109.88(10)
C16 C17 H17 122.1
C16 C17 C18 115.71(11)
C18 C17 H17 122.1
C17 C18 Cl1 118.43(10)
C19 C18 Cl1 118.16(10)
C19 C18 C17 123.40(12)
C18 C19 H19 120.4
C18 C19 C20 119.26(12)
C20 C19 H19 120.4
C19 C20 H20 120.6
C21 C20 C19 118.77(12)
C21 C20 H20 120.6
C16 C21 C7 108.44(10)
C20 C21 C7 130.94(11)
C20 C21 C16 120.50(11)
C1 C22 H22 119.8
C1 C22 C23 120.32(13)
C23 C22 H22 119.8
C4 C23 H23 119.9
C22 C23 C4 120.27(13)
C22 C23 H23 119.9
C11 C24 H24 119.7
C11 C24 C25 120.60(13)
C25 C24 H24 119.7
C8 C25 C24 119.51(12)
C8 C25 H25 120.2
C24 C25 H25 120.2
C13 C26 H26A 109.5
C13 C26 H26B 109.5
C13 C26 H26C 109.5
H26A C26 H26B 109.5
H26A C26 H26C 109.5
H26B C26 H26C 109.5

loop_
_geom_bond_atom_site_label_1
_geom_bond_atom_site_label_2
_geom_bond_distance
Cl1 C18 1.7454(12)
O1 C13 1.4867(14)
O1 C15 1.3486(14)
O2 C15 1.2147(15)
O3 C6 1.2217(15)
N1 C5 1.4572(15)
N1 C6 1.3617(16)
N1 C16 1.4111(16)
N2 H2 0.8800
N2 C7 1.4615(15)
N2 C8 1.4415(16)
N3 H3 0.8800
N3 C7 1.4601(15)
N3 C15 1.3627(16)
C1 H1 0.9500
C1 C2 1.387(2)
C1 C22 1.386(2)
C2 H2A 0.9500
C2 C3 1.3921(19)
C3 H3A 0.9500
C3 C4 1.3892(18)
C4 C5 1.5145(17)
C4 C23 1.3956(18)
C5 H5A 0.9900
C5 H5B 0.9900
C6 C7 1.5505(16)
C7 C21 1.5084(16)
C8 C9 1.3918(18)
C8 C25 1.3909(18)
C9 H9 0.9500
C9 C10 1.3870(19)
C10 H10 0.9500
C10 C11 1.387(2)
C11 H11 0.9500
C11 C24 1.386(2)
C12 H12A 0.9800
C12 H12B 0.9800
C12 H12C 0.9800
C12 C13 1.5226(17)
C13 C14 1.5179(18)
C13 C26 1.5193(18)
C14 H14A 0.9800
C14 H14B 0.9800
C14 H14C 0.9800
C16 C17 1.3821(17)
C16 C21 1.3964(17)
C17 H17 0.9500
C17 C18 1.3972(18)
C18 C19 1.3825(19)
C19 H19 0.9500
C19 C20 1.3969(18)
C20 H20 0.9500
C20 C21 1.3778(18)
C22 H22 0.9500
C22 C23 1.388(2)
C23 H23 0.9500
C24 H24 0.9500
C24 C25 1.3913(19)
C25 H25 0.9500
C26 H26A 0.9800
C26 H26B 0.9800
C26 H26C 0.9800

loop_
_geom_torsion_atom_site_label_1
_geom_torsion_atom_site_label_2
_geom_torsion_atom_site_label_3
_geom_torsion_atom_site_label_4
_geom_torsion
Cl1 C18 C19 C20 179.87(9)
O3 C6 C7 N2 72.31(14)
O3 C6 C7 N3 -49.36(16)
O3 C6 C7 C21 -172.97(11)
N1 C6 C7 N2 -105.30(10)
N1 C6 C7 N3 133.03(10)
N1 C6 C7 C21 9.42(12)
N1 C16 C17 C18 178.93(11)
N1 C16 C21 C7 6.46(13)
N1 C16 C21 C20 -177.06(11)
N2 C7 C21 C16 101.02(11)
N2 C7 C21 C20 -74.96(16)
N2 C8 C9 C10 174.01(11)
N2 C8 C25 C24 -175.38(12)
N3 C7 C21 C16 -129.94(11)
N3 C7 C21 C20 54.07(17)
C1 C2 C3 C4 -0.3(2)
C1 C22 C23 C4 -0.2(2)
C2 C1 C22 C23 -0.6(2)
C2 C3 C4 C5 175.95(12)
C2 C3 C4 C23 -0.50(19)
C3 C4 C5 N1 22.15(17)
C3 C4 C23 C22 0.73(19)
C5 N1 C6 O3 1.69(19)
C5 N1 C6 C7 179.28(10)
C5 N1 C16 C17 -4.79(19)
C5 N1 C16 C21 174.29(10)
C5 C4 C23 C22 -175.89(12)
C6 N1 C5 C4 -94.38(14)
C6 N1 C16 C17 -179.13(12)
C6 N1 C16 C21 -0.05(13)
C6 C7 C21 C16 -9.40(12)
C6 C7 C21 C20 174.61(12)
C7 N2 C8 C9 -91.52(13)
C7 N2 C8 C25 86.14(14)
C7 N3 C15 O1 162.03(10)
C7 N3 C15 O2 -17.28(18)
C8 N2 C7 N3 -73.61(13)
C8 N2 C7 C6 165.62(10)
C8 N2 C7 C21 57.08(13)
C8 C9 C10 C11 1.83(19)
C9 C8 C25 C24 2.23(19)
C9 C10 C11 C24 1.5(2)
C10 C11 C24 C25 -3.0(2)
C11 C24 C25 C8 1.1(2)
C13 O1 C15 O2 -9.02(18)
C13 O1 C15 N3 171.69(10)
C15 O1 C13 C12 -178.50(10)
C15 O1 C13 C14 -60.63(14)
C15 O1 C13 C26 63.91(14)
C15 N3 C7 N2 -169.64(10)
C15 N3 C7 C6 -52.77(14)
C15 N3 C7 C21 62.46(14)
C16 N1 C5 C4 91.93(14)
C16 N1 C6 O3 176.22(11)
C16 N1 C6 C7 -6.19(13)
C16 C17 C18 Cl1 179.74(9)
C16 C17 C18 C19 -1.60(18)
C17 C16 C21 C7 -174.41(11)
C17 C16 C21 C20 2.07(18)
C17 C18 C19 C20 1.20(19)
C18 C19 C20 C21 0.88(18)
C19 C20 C21 C7 173.12(12)
C19 C20 C21 C16 -2.46(18)
C21 C16 C17 C18 -0.04(17)
C22 C1 C2 C3 0.8(2)
C23 C4 C5 N1 -161.35(11)
C25 C8 C9 C10 -3.71(19)
